data_7038012
loop_
_publ_author_name
'Roebuck, James W.'
'Turkington, Jennifer R.'
'Rogers, David M.'
'Bailey, Philip J.'
'Griffin, Violina'
'Fischmann, Adam J.'
'Nichol, Gary S.'
'Pelser, Max'
'Parsons, Simon'
'Tasker, Peter A.'

_publ_section_title
;
 Preorganized tridentate analogues of mixed hydroxyoxime/carboxylate
 nickel extractants.
;
_journal_issue 9
_journal_name_full 'Dalton transactions (Cambridge, England : 2003)'
_journal_page_first 3734
_journal_page_last 3742
_journal_paper_doi 10.1039/c5dt04288g
_journal_volume 45
_journal_year 2016
_chemical_formula_moiety 'C36 H38 Br2 N2 Ni1 O2 S2'
_chemical_formula_sum 'C36 H38 Br2 N2 Ni O2 S2'
_chemical_formula_weight 813.36
_space_group_IT_number 14
_symmetry_cell_setting monoclinic
_symmetry_space_group_name_Hall '-P 2yn'
_symmetry_space_group_name_H-M 'P 1 21/n 1'
_atom_sites_solution_hydrogens difmap
_atom_sites_solution_primary direct
_audit_update_record
;
2015-10-26 deposited with the CCDC.
2016-01-12 downloaded from the CCDC.
;
_cell_angle_alpha 90
_cell_angle_beta 94.7044(14)
_cell_angle_gamma 90
_cell_formula_units_Z 4
_cell_length_a 13.7437(2)
_cell_length_b 15.5676(2)
_cell_length_c 16.7018(3)
_cell_measurement_reflns_used 9998
_cell_measurement_temperature 120
_cell_measurement_theta_max 29
_cell_measurement_theta_min 3
_cell_volume 3561.42(9)
_computing_cell_refinement 'CrysAlis, (Oxford Diffraction, 2002)'
_computing_data_collection 'SuperNova, (Oxford Diffraction, 2010)'
_computing_data_reduction 'CrysAlis, (Oxford Diffraction, 2002)'
_computing_molecular_graphics 'CAMERON (Watkin et al., 1996)'
_computing_publication_material 'CRYSTALS (Betteridge et al., 2003)'
_computing_structure_refinement 'CRYSTALS (Betteridge et al., 2003)'
_computing_structure_solution 'SIR92 (Altomare et al., 1994)'
_diffrn_ambient_temperature 120
_diffrn_measured_fraction_theta_full 0.960
_diffrn_measured_fraction_theta_max 0.882
_diffrn_measurement_device Area
_diffrn_measurement_device_type 'Oxford Diffraction SuperNova'
_diffrn_measurement_method \w
_diffrn_radiation_monochromator graphite
_diffrn_radiation_type 'Mo K\a'
_diffrn_radiation_wavelength 0.71073
_diffrn_reflns_av_R_equivalents 0.042
_diffrn_reflns_limit_h_max 18
_diffrn_reflns_limit_h_min -18
_diffrn_reflns_limit_k_max 20
_diffrn_reflns_limit_k_min -20
_diffrn_reflns_limit_l_max 22
_diffrn_reflns_limit_l_min -22
_diffrn_reflns_number 29748
_diffrn_reflns_theta_full 25.043
_diffrn_reflns_theta_max 28.785
_diffrn_reflns_theta_min 2.889
_diffrn_standards_number 0
_exptl_absorpt_coefficient_mu 2.940
_exptl_absorpt_correction_T_max 0.85
_exptl_absorpt_correction_T_min 0.46
_exptl_absorpt_correction_type multi-scan
_exptl_absorpt_process_details 'CrysAlis, (Oxford Diffraction, 2002)'
_exptl_crystal_colour 'translucent dark red'
_exptl_crystal_density_diffrn 1.517
_exptl_crystal_density_method 'not measured'
_exptl_crystal_description plate
_exptl_crystal_F_000 1656
_exptl_crystal_size_max 0.362
_exptl_crystal_size_mid 0.291
_exptl_crystal_size_min 0.054
_refine_diff_density_max 1.76
_refine_diff_density_min -0.91
_refine_ls_extinction_method None
_refine_ls_goodness_of_fit_ref 0.9370
_refine_ls_hydrogen_treatment noref
_refine_ls_matrix_type full
_refine_ls_number_parameters 406
_refine_ls_number_reflns 5917
_refine_ls_number_restraints 0
_refine_ls_R_factor_all 0.0608
_refine_ls_R_factor_gt 0.0416
_refine_ls_shift/su_max 0.0012478
_refine_ls_shift/su_mean 0.0000340
_refine_ls_structure_factor_coef F
_refine_ls_weighting_details
;
 Method, part 1, Chebychev polynomial, (Watkin, 1994, Prince, 1982) 
 [weight] = 1.0/[A~0~*T~0~(x)+A~1~*T~1~(x) ... +A~n-1~]*T~n-1~(x)] 
 where A~i~ are the Chebychev coefficients listed below and x= Fcalc/Fmax 
 Method = Robust Weighting (Prince, 1982) 
 W = [weight] * [1-(deltaF/6*sigmaF)^2^]^2^ 
 A~i~ are: 
 12.4 4.95 8.67 5.56 
;
_refine_ls_weighting_scheme calc
_refine_ls_wR_factor_all 0.0649
_refine_ls_wR_factor_gt 0.0493
_refine_ls_wR_factor_ref 0.0458
_reflns_limit_h_max 18
_reflns_limit_h_min -18
_reflns_limit_k_max 20
_reflns_limit_k_min 0
_reflns_limit_l_max 22
_reflns_limit_l_min 0
_reflns_number_gt 6472
_reflns_number_total 8168
_reflns_threshold_expression I>2.0\s(I)
_oxford_diffrn_Wilson_B_factor 0.00
_oxford_diffrn_Wilson_scale 0.00
_oxford_refine_ls_r_factor_ref 0.0356
_oxford_refine_ls_scale 1.516(2)
_oxford_reflns_number_all 8146
_oxford_reflns_threshold_expression_ref I>0.0\s(I)
_cod_data_source_file c5dt04288g2.cif
_cod_data_source_block 1
_cod_depositor_comments 'Adding full bibliography for 7038007--7038015.cif.'
_cod_original_cell_volume 3561.39(9)
_cod_original_sg_symbol_H-M 'P 1 21/n 1 '
_cod_original_formula_sum 'C36 H38 Br2 N2 Ni1 O2 S2'
_cod_database_code 7038012

loop_
_symmetry_equiv_pos_as_xyz
x,y,z
-x,-y,-z
-x+1/2,y+1/2,-z+1/2
x+1/2,-y+1/2,z+1/2

loop_
_atom_site_label
_atom_site_type_symbol
_atom_site_fract_x
_atom_site_fract_y
_atom_site_fract_z
_atom_site_U_iso_or_equiv
_atom_site_occupancy
_atom_site_adp_type
Ni3 Ni 0.50781(3) 0.27435(2) 0.86833(2) 0.0150 1.0000 Uani
S151 S 0.62275(6) 0.27112(5) 0.76055(5) 0.0225 1.0000 Uani
S152 S 0.64230(6) 0.22644(5) 0.95921(5) 0.0209 1.0000 Uani
O11 O 0.42297(15) 0.29895(13) 0.95860(12) 0.0175 1.0000 Uani
O12 O 0.39804(16) 0.29574(14) 0.78565(13) 0.0197 1.0000 Uani
C11 C 0.3636(2) 0.36318(19) 0.95096(17) 0.0164 1.0000 Uani
C12 C 0.3132(2) 0.26435(19) 0.79411(17) 0.0174 1.0000 Uani
C21 C 0.2694(2) 0.35983(18) 0.97895(18) 0.0175 1.0000 Uani
C22 C 0.2276(2) 0.3090(2) 0.76326(19) 0.0223 1.0000 Uani
C31 C 0.2011(2) 0.4240(2) 0.96753(18) 0.0187 1.0000 Uani
C32 C 0.1349(2) 0.2805(2) 0.7710(2) 0.0272 1.0000 Uani
C41 C 0.2229(2) 0.50143(18) 0.92874(18) 0.0167 1.0000 Uani
C42 C 0.1174(2) 0.2012(2) 0.8082(2) 0.0266 1.0000 Uani
C51 C 0.3160(2) 0.50939(18) 0.90522(17) 0.0161 1.0000 Uani
C52 C 0.1982(2) 0.1543(2) 0.8364(2) 0.0238 1.0000 Uani
C61 C 0.3859(2) 0.44277(19) 0.91421(17) 0.0167 1.0000 Uani
C62 C 0.2956(2) 0.18420(19) 0.83211(18) 0.0197 1.0000 Uani
C71 C 0.4788(2) 0.45829(19) 0.88300(18) 0.0174 1.0000 Uani
C72 C 0.3730(2) 0.1295(2) 0.86342(19) 0.0211 1.0000 Uani
C91 C 0.6331(2) 0.4268(2) 0.83970(18) 0.0182 1.0000 Uani
C92 C 0.5356(2) 0.08682(18) 0.90012(17) 0.0181 1.0000 Uani
C101 C 0.6777(2) 0.5046(2) 0.86105(18) 0.0202 1.0000 Uani
C111 C 0.7649(2) 0.5279(2) 0.8289(2) 0.0260 1.0000 Uani
C112 C 0.5950(3) -0.0592(2) 0.9161(2) 0.0253 1.0000 Uani
C121 C 0.8076(2) 0.4733(2) 0.7772(2) 0.0275 1.0000 Uani
C122 C 0.6812(3) -0.0299(2) 0.9551(2) 0.0284 1.0000 Uani
C131 C 0.7658(2) 0.3938(2) 0.7576(2) 0.0250 1.0000 Uani
C132 C 0.6955(3) 0.0574(2) 0.9672(2) 0.0262 1.0000 Uani
C141 C 0.6787(2) 0.37067(19) 0.78872(18) 0.0187 1.0000 Uani
C142 C 0.6228(2) 0.1150(2) 0.94009(19) 0.0212 1.0000 Uani
C161 C 0.5508(3) 0.3051(3) 0.6705(2) 0.0325 1.0000 Uani
C162 C 0.5930(3) 0.2362(2) 1.0557(2) 0.0280 1.0000 Uani
C411 C 0.1435(2) 0.5704(2) 0.91383(19) 0.0213 1.0000 Uani
C412 C 0.0117(3) 0.1727(3) 0.8172(3) 0.0369 1.0000 Uani
C421 C 0.1830(2) 0.6507(2) 0.8764(2) 0.0281 1.0000 Uani
C422 C -0.0289(3) 0.2280(4) 0.8826(3) 0.0557 1.0000 Uani
C431 C 0.0616(3) 0.5333(3) 0.8549(2) 0.0321 1.0000 Uani
C432 C -0.0519(3) 0.1877(3) 0.7379(3) 0.0446 1.0000 Uani
C441 C 0.1022(2) 0.5949(2) 0.9927(2) 0.0261 1.0000 Uani
C442 C 0.0061(3) 0.0773(3) 0.8375(3) 0.0498 1.0000 Uani
C443 C 0.5220(2) -0.0023(2) 0.8873(2) 0.0225 1.0000 Uani
N81 N 0.54345(18) 0.40097(15) 0.86953(14) 0.0157 1.0000 Uani
N82 N 0.46554(18) 0.14882(16) 0.87177(15) 0.0167 1.0000 Uani
H2 H 0.1363 0.4186 0.9860 0.0500 1.0000 Uiso
H3 H 0.7286 -0.0683 0.9735 0.0500 1.0000 Uiso
H4 H 0.3540 0.0746 0.8792 0.0500 1.0000 Uiso
H5 H 0.4937 0.5155 0.8713 0.0500 1.0000 Uiso
H6 H 0.4634 -0.0239 0.8578 0.0500 1.0000 Uiso
H7 H 0.6462 0.5437 0.9005 0.0500 1.0000 Uiso
H8 H 0.1959 0.1027 0.8656 0.0500 1.0000 Uiso
H9 H 0.8643 0.4860 0.7557 0.0500 1.0000 Uiso
H11 H 0.7895 0.3549 0.7200 0.0500 1.0000 Uiso
H12 H 0.7975 0.5816 0.8441 0.0500 1.0000 Uiso
H13 H 0.7548 0.0776 0.9929 0.0500 1.0000 Uiso
H14 H 0.6002 0.2970 1.0743 0.0500 1.0000 Uiso
H16 H 0.5948 0.3411 0.6364 0.0500 1.0000 Uiso
H17 H 0.5205 0.2512 0.6393 0.0500 1.0000 Uiso
H18 H 0.3380 0.5599 0.8814 0.0500 1.0000 Uiso
H19 H 0.5803 -0.1145 0.9048 0.0500 1.0000 Uiso
H20 H 0.2177 0.6384 0.8232 0.0500 1.0000 Uiso
H22 H 0.0761 0.3164 0.7508 0.0500 1.0000 Uiso
H23 H 0.0126 0.5744 0.8451 0.0500 1.0000 Uiso
H26 H 0.0330 0.4800 0.8774 0.0500 1.0000 Uiso
H27 H 0.0849 0.5260 0.8078 0.0500 1.0000 Uiso
H28 H 0.4926 0.3482 0.6829 0.0500 1.0000 Uiso
H29 H 0.2277 0.6799 0.9178 0.0500 1.0000 Uiso
H31 H 0.1304 0.6920 0.8655 0.0500 1.0000 Uiso
H32 H 0.6299 0.2063 1.0885 0.0500 1.0000 Uiso
H35 H 0.5273 0.2158 1.0510 0.0500 1.0000 Uiso
H4221 H -0.0943 0.2114 0.8891 0.0661 1.0000 Uiso
H4222 H 0.0098 0.2200 0.9318 0.0661 1.0000 Uiso
H4223 H -0.0274 0.2867 0.8674 0.0661 1.0000 Uiso
H4321 H -0.1170 0.1700 0.7439 0.0537 1.0000 Uiso
H4322 H -0.0515 0.2472 0.7246 0.0537 1.0000 Uiso
H4323 H -0.0264 0.1556 0.6959 0.0537 1.0000 Uiso
H4411 H 0.0532 0.6377 0.9828 0.0316 1.0000 Uiso
H4412 H 0.1531 0.6171 1.0288 0.0316 1.0000 Uiso
H4413 H 0.0746 0.5458 1.0156 0.0316 1.0000 Uiso
H4421 H -0.0598 0.0617 0.8427 0.0597 1.0000 Uiso
H4422 H 0.0439 0.0664 0.8868 0.0597 1.0000 Uiso
H4423 H 0.0312 0.0444 0.7960 0.0597 1.0000 Uiso
Br1 Br 0.23746(3) 0.26103(2) 1.03889(2) 0.0252 1.0000 Uani
Br2 Br 0.24757(3) 0.41442(2) 0.70869(2) 0.0277 1.0000 Uani

loop_
_atom_site_aniso_label
_atom_site_aniso_U_11
_atom_site_aniso_U_22
_atom_site_aniso_U_33
_atom_site_aniso_U_23
_atom_site_aniso_U_13
_atom_site_aniso_U_12
Ni3 0.01690(18) 0.01219(17) 0.01572(18) -0.00010(13) 0.00107(14) -0.00006(13)
S151 0.0252(4) 0.0169(3) 0.0263(4) -0.0047(3) 0.0080(3) 0.0000(3)
S152 0.0200(3) 0.0170(3) 0.0251(4) 0.0010(3) -0.0025(3) -0.0011(3)
O11 0.0193(10) 0.0167(10) 0.0167(10) 0.0004(8) 0.0026(8) 0.0006(8)
O12 0.0229(10) 0.0193(10) 0.0166(10) 0.0016(8) -0.0006(8) 0.0007(9)
C11 0.0194(13) 0.0168(13) 0.0129(13) -0.0014(10) 0.0003(10) -0.0022(11)
C12 0.0218(14) 0.0174(13) 0.0127(13) -0.0067(10) 0.0004(11) 0.0012(11)
C21 0.0186(13) 0.0144(13) 0.0196(14) 0.0010(10) 0.0025(11) -0.0053(11)
C22 0.0254(16) 0.0218(15) 0.0193(15) -0.0059(12) -0.0010(12) -0.0010(12)
C31 0.0162(13) 0.0218(14) 0.0181(14) -0.0033(11) 0.0030(11) -0.0048(11)
C32 0.0240(16) 0.0292(17) 0.0274(17) -0.0119(13) -0.0044(13) 0.0054(13)
C41 0.0163(13) 0.0152(13) 0.0188(14) -0.0033(11) 0.0021(11) 0.0012(11)
C42 0.0195(15) 0.0328(18) 0.0274(17) -0.0113(14) 0.0010(12) -0.0015(13)
C51 0.0195(13) 0.0134(12) 0.0157(13) -0.0020(10) 0.0031(11) 0.0012(11)
C52 0.0243(16) 0.0214(15) 0.0260(16) -0.0060(12) 0.0032(13) -0.0012(12)
C61 0.0184(13) 0.0160(13) 0.0160(13) -0.0001(10) 0.0036(11) -0.0003(11)
C62 0.0218(14) 0.0180(14) 0.0192(14) -0.0067(11) 0.0013(11) -0.0010(11)
C71 0.0182(13) 0.0141(12) 0.0197(14) -0.0019(11) 0.0006(11) -0.0029(11)
C72 0.0224(15) 0.0200(14) 0.0209(15) -0.0008(11) 0.0006(12) -0.0034(12)
C91 0.0174(13) 0.0206(14) 0.0169(13) -0.0003(11) 0.0031(11) -0.0015(11)
C92 0.0241(14) 0.0150(13) 0.0157(13) 0.0022(10) 0.0052(11) 0.0028(11)
C101 0.0173(13) 0.0237(15) 0.0198(14) -0.0034(12) 0.0036(11) -0.0018(12)
C111 0.0210(15) 0.0284(17) 0.0287(17) -0.0047(13) 0.0030(13) -0.0090(13)
C112 0.0366(18) 0.0158(13) 0.0246(16) 0.0005(12) 0.0088(14) 0.0024(13)
C121 0.0181(14) 0.0366(18) 0.0289(17) -0.0046(14) 0.0084(13) -0.0078(13)
C122 0.0334(18) 0.0236(16) 0.0284(17) 0.0071(13) 0.0042(14) 0.0107(14)
C131 0.0217(15) 0.0320(17) 0.0221(15) -0.0051(13) 0.0058(12) 0.0009(13)
C132 0.0263(16) 0.0263(16) 0.0259(16) 0.0034(13) 0.0012(13) 0.0044(13)
C141 0.0169(13) 0.0179(14) 0.0212(15) 0.0010(11) 0.0006(11) 0.0002(11)
C142 0.0247(15) 0.0180(14) 0.0206(15) 0.0021(11) 0.0010(12) 0.0006(12)
C161 0.0351(19) 0.039(2) 0.0243(17) -0.0056(15) 0.0051(14) -0.0056(16)
C162 0.0310(17) 0.0276(17) 0.0244(16) 0.0005(13) -0.0035(14) -0.0003(14)
C411 0.0193(14) 0.0226(15) 0.0220(15) 0.0025(12) 0.0006(11) 0.0018(12)
C412 0.0209(16) 0.039(2) 0.051(2) -0.0145(18) 0.0084(16) -0.0026(15)
C421 0.0224(15) 0.0251(16) 0.0368(19) 0.0122(14) 0.0024(14) 0.0064(13)
C422 0.033(2) 0.078(4) 0.059(3) -0.024(3) 0.018(2) -0.007(2)
C431 0.0254(16) 0.0366(19) 0.0330(19) -0.0023(15) -0.0063(14) 0.0027(15)
C432 0.0239(18) 0.050(2) 0.059(3) -0.017(2) -0.0040(17) -0.0011(17)
C441 0.0279(16) 0.0267(16) 0.0247(16) 0.0011(13) 0.0082(13) 0.0045(13)
C442 0.0271(19) 0.055(3) 0.067(3) 0.011(2) 0.0043(19) -0.0121(18)
C443 0.0247(15) 0.0180(14) 0.0258(16) 0.0013(12) 0.0082(12) -0.0014(12)
N81 0.0168(11) 0.0145(11) 0.0162(11) -0.0023(9) 0.0038(9) -0.0016(9)
N82 0.0179(12) 0.0159(11) 0.0162(12) -0.0006(9) 0.0007(9) -0.0018(9)
Br1 0.03231(18) 0.01755(15) 0.02756(17) 0.00459(12) 0.01320(13) -0.00333(12)
Br2 0.03143(18) 0.02409(17) 0.02571(17) 0.00190(12) -0.00897(13) 0.00429(13)

loop_
_atom_type_symbol
_atom_type_scat_dispersion_real
_atom_type_scat_dispersion_imag
_atom_type_scat_Cromer_Mann_a1
_atom_type_scat_Cromer_Mann_b1
_atom_type_scat_Cromer_Mann_a2
_atom_type_scat_Cromer_Mann_b2
_atom_type_scat_Cromer_Mann_a3
_atom_type_scat_Cromer_Mann_b3
_atom_type_scat_Cromer_Mann_a4
_atom_type_scat_Cromer_Mann_b4
_atom_type_scat_Cromer_Mann_c
_atom_type_scat_source
C 0.0033 0.0016 2.3100 20.8439 1.0200 10.2075 1.5886 0.5687 0.8650 51.6512 0.2156 'International Tables Vol C 4.2.6.8 and 6.1.1.4'
H 0.0000 0.0000 0.4930 10.5109 0.3229 26.1257 0.1402 3.1424 0.0408 57.7998 0.0030 'International Tables Vol C 4.2.6.8 and 6.1.1.4'
N 0.0061 0.0033 12.2126 0.0057 3.1322 9.8933 2.0125 28.9975 1.1663 0.5826 -11.5290 'International Tables Vol C 4.2.6.8 and 6.1.1.4'
O 0.0106 0.0060 3.0485 13.2771 2.2868 5.7011 1.5463 0.3239 0.8670 32.9089 0.2508 'International Tables Vol C 4.2.6.8 and 6.1.1.4'
S 0.1246 0.1234 6.9053 1.4679 5.2034 22.2151 1.4379 0.2536 1.5863 56.1720 0.8669 'International Tables Vol C 4.2.6.8 and 6.1.1.4'
Ni 0.3393 1.1124 12.8376 3.8785 7.2920 0.2565 4.4438 12.1763 2.3800 66.3421 1.0341 'International Tables Vol C 4.2.6.8 and 6.1.1.4'
Br -0.2901 2.4595 17.1789 2.1723 5.2358 16.5796 5.6377 0.2609 3.9851 41.4328 2.9557 'International Tables Vol C 4.2.6.8 and 6.1.1.4'

loop_
_geom_angle_atom_site_label_1
_geom_angle_atom_site_label_2
_geom_angle_atom_site_label_3
_geom_angle
_geom_angle_publ_flag
S151 Ni3 S152 87.13(3) yes
S151 Ni3 O11 169.69(6) yes
S152 Ni3 O11 92.78(6) yes
S151 Ni3 O12 89.51(7) yes
S152 Ni3 O12 171.02(7) yes
O11 Ni3 O12 92.02(9) yes
S151 Ni3 N81 81.95(7) yes
S152 Ni3 N81 97.02(7) yes
O11 Ni3 N81 87.83(9) yes
O12 Ni3 N81 90.74(9) yes
S151 Ni3 N82 101.53(7) yes
S152 Ni3 N82 83.76(7) yes
O11 Ni3 N82 88.70(9) yes
O12 Ni3 N82 88.76(9) yes
N81 Ni3 N82 176.48(10) yes
Ni3 S151 C141 94.43(10) yes
Ni3 S151 C161 105.00(13) yes
C141 S151 C161 99.23(16) yes
Ni3 S152 C142 95.28(11) yes
Ni3 S152 C162 102.23(12) yes
C142 S152 C162 100.37(16) yes
Ni3 O11 C11 118.22(18) yes
Ni3 O12 C12 120.30(19) yes
O11 C11 C21 121.9(3) yes
O11 C11 C61 124.0(3) yes
C21 C11 C61 114.1(3) yes
O12 C12 C22 120.3(3) yes
O12 C12 C62 124.8(3) yes
C22 C12 C62 114.9(3) yes
C11 C21 C31 124.1(3) yes
C11 C21 Br1 117.4(2) yes
C31 C21 Br1 118.5(2) yes
C12 C22 C32 123.8(3) yes
C12 C22 Br2 116.4(2) yes
C32 C22 Br2 119.8(3) yes
C21 C31 C41 121.1(3) yes
C21 C31 H2 121.8 no
C41 C31 H2 117.1 no
C22 C32 C42 121.4(3) yes
C22 C32 H22 120.8 no
C42 C32 H22 117.9 no
C31 C41 C51 116.5(3) yes
C31 C41 C411 119.7(3) yes
C51 C41 C411 123.8(3) yes
C32 C42 C52 116.8(3) yes
C32 C42 C412 119.4(3) yes
C52 C42 C412 123.7(3) yes
C41 C51 C61 122.9(3) yes
C41 C51 H18 122.3 no
C61 C51 H18 114.8 no
C42 C52 C62 122.9(3) yes
C42 C52 H8 124.7 no
C62 C52 H8 112.1 no
C11 C61 C51 121.0(3) yes
C11 C61 C71 122.0(3) yes
C51 C61 C71 117.0(3) yes
C12 C62 C52 120.1(3) yes
C12 C62 C72 122.3(3) yes
C52 C62 C72 117.5(3) yes
C61 C71 N81 126.2(3) yes
C61 C71 H5 116.8 no
N81 C71 H5 117.1 no
C62 C72 N82 126.3(3) yes
C62 C72 H4 115.4 no
N82 C72 H4 118.2 no
C101 C91 C141 119.3(3) yes
C101 C91 N81 122.1(3) yes
C141 C91 N81 118.6(3) yes
C142 C92 C443 118.6(3) yes
C142 C92 N82 118.6(3) yes
C443 C92 N82 122.7(3) yes
C91 C101 C111 120.0(3) yes
C91 C101 H7 119.0 no
C111 C101 H7 121.0 no
C101 C111 C121 120.1(3) yes
C101 C111 H12 120.9 no
C121 C111 H12 118.9 no
C122 C112 C443 121.2(3) yes
C122 C112 H19 125.6 no
C443 C112 H19 113.2 no
C111 C121 C131 120.5(3) yes
C111 C121 H9 122.6 no
C131 C121 H9 116.9 no
C112 C122 C132 119.9(3) yes
C112 C122 H3 120.0 no
C132 C122 H3 120.1 no
C121 C131 C141 119.6(3) yes
C121 C131 H11 124.5 no
C141 C131 H11 115.7 no
C122 C132 C142 119.7(3) yes
C122 C132 H13 120.1 no
C142 C132 H13 120.2 no
S151 C141 C91 120.0(2) yes
S151 C141 C131 119.6(2) yes
C91 C141 C131 120.4(3) yes
S152 C142 C92 120.3(2) yes
S152 C142 C132 118.5(3) yes
C92 C142 C132 121.3(3) yes
S151 C161 H16 108.2 no
S151 C161 H17 110.2 no
H16 C161 H17 112.7 no
S151 C161 H28 112.7 no
H16 C161 H28 104.2 no
H17 C161 H28 108.7 no
S152 C162 H14 108.9 no
S152 C162 H32 106.3 no
H14 C162 H32 106.2 no
S152 C162 H35 108.7 no
H14 C162 H35 114.1 no
H32 C162 H35 112.4 no
C41 C411 C421 111.6(3) yes
C41 C411 C431 108.3(3) yes
C421 C411 C431 108.2(3) yes
C41 C411 C441 110.2(3) yes
C421 C411 C441 108.7(3) yes
C431 C411 C441 109.9(3) yes
C42 C412 C422 108.1(3) yes
C42 C412 C432 110.2(4) yes
C422 C412 C432 108.2(4) yes
C42 C412 C442 111.5(3) yes
C422 C412 C442 111.2(4) yes
C432 C412 C442 107.6(4) yes
C411 C421 H20 113.4 no
C411 C421 H29 108.3 no
H20 C421 H29 111.5 no
C411 C421 H31 109.7 no
H20 C421 H31 109.9 no
H29 C421 H31 103.5 no
C412 C422 H4221 109.5 no
C412 C422 H4222 109.5 no
H4221 C422 H4222 109.4 no
C412 C422 H4223 109.5 no
H4221 C422 H4223 109.5 no
H4222 C422 H4223 109.5 no
C411 C431 H23 109.4 no
C411 C431 H26 110.9 no
H23 C431 H26 109.5 no
C411 C431 H27 108.6 no
H23 C431 H27 104.0 no
H26 C431 H27 114.1 no
C412 C432 H4321 109.7 no
C412 C432 H4322 109.4 no
H4321 C432 H4322 109.3 no
C412 C432 H4323 109.7 no
H4321 C432 H4323 109.6 no
H4322 C432 H4323 109.2 no
C411 C441 H4411 109.4 no
C411 C441 H4412 109.4 no
H4411 C441 H4412 109.3 no
C411 C441 H4413 109.6 no
H4411 C441 H4413 109.6 no
H4412 C441 H4413 109.5 no
C412 C442 H4421 109.6 no
C412 C442 H4422 109.4 no
H4421 C442 H4422 109.4 no
C412 C442 H4423 109.6 no
H4421 C442 H4423 109.6 no
H4422 C442 H4423 109.3 no
C92 C443 C112 119.3(3) yes
C92 C443 H6 120.7 no
C112 C443 H6 119.9 no
C91 N81 C71 119.5(3) yes
C91 N81 Ni3 119.04(19) yes
C71 N81 Ni3 120.2(2) yes
C92 N82 C72 120.6(3) yes
C92 N82 Ni3 118.33(19) yes
C72 N82 Ni3 119.7(2) yes

loop_
_geom_bond_atom_site_label_1
_geom_bond_atom_site_label_2
_geom_bond_distance
_geom_bond_publ_flag
Ni3 S151 2.4910(9) yes
Ni3 S152 2.4117(8) yes
Ni3 O11 2.017(2) yes
Ni3 O12 1.988(2) yes
Ni3 N81 2.031(2) yes
Ni3 N82 2.041(2) yes
S151 C141 1.776(3) yes
S151 C161 1.809(4) yes
S152 C142 1.780(3) yes
S152 C162 1.805(4) yes
O11 C11 1.290(4) yes
O12 C12 1.282(4) yes
C11 C21 1.414(4) yes
C11 C61 1.427(4) yes
C12 C22 1.427(4) yes
C12 C62 1.430(4) yes
C21 C31 1.373(4) yes
C21 Br1 1.906(3) yes
C22 C32 1.365(5) yes
C22 Br2 1.907(3) yes
C31 C41 1.411(4) yes
C31 H2 0.970 no
C32 C42 1.413(5) yes
C32 H22 1.017 no
C41 C51 1.375(4) yes
C41 C411 1.537(4) yes
C42 C52 1.378(5) yes
C42 C412 1.538(5) yes
C51 C61 1.413(4) yes
C51 H18 0.943 no
C52 C62 1.425(4) yes
C52 H8 0.941 no
C61 C71 1.439(4) yes
C62 C72 1.429(4) yes
C71 N81 1.292(4) yes
C71 H5 0.938 no
C72 N82 1.303(4) yes
C72 H4 0.938 no
C91 C101 1.391(4) yes
C91 C141 1.403(4) yes
C91 N81 1.424(4) yes
C92 C142 1.394(4) yes
C92 C443 1.413(4) yes
C92 N82 1.417(4) yes
C101 C111 1.400(4) yes
C101 H7 1.019 no
C111 C121 1.378(5) yes
C111 H12 0.972 no
C112 C122 1.383(5) yes
C112 C443 1.394(5) yes
C112 H19 0.900 no
C121 C131 1.392(5) yes
C121 H9 0.906 no
C122 C132 1.385(5) yes
C122 H3 0.918 no
C131 C141 1.392(4) yes
C131 H11 0.949 no
C132 C142 1.392(5) yes
C132 H13 0.943 no
C161 H16 1.030 no
C161 H17 1.056 no
C161 H28 1.077 no
C162 H14 0.998 no
C162 H32 0.853 no
C162 H35 0.954 no
C411 C421 1.517(5) yes
C411 C431 1.545(5) yes
C411 C441 1.525(5) yes
C412 C422 1.531(6) yes
C412 C432 1.544(6) yes
C412 C442 1.526(6) yes
C421 H20 1.060 no
C421 H29 0.997 no
C421 H31 0.974 no
C422 H4221 0.950 no
C422 H4222 0.950 no
C422 H4223 0.950 no
C431 H23 0.934 no
C431 H26 1.005 no
C431 H27 0.881 no
C432 H4321 0.949 no
C432 H4322 0.953 no
C432 H4323 0.950 no
C441 H4411 0.951 no
C441 H4412 0.951 no
C441 H4413 0.948 no
C442 H4421 0.949 no
C442 H4422 0.952 no
C442 H4423 0.950 no
C443 H6 0.969 no
